data_4028088
loop_
_publ_author_name
'Junichi Ogikubo'
'Eileen Meehan'
'James T. Engle'
'Christopher J. Ziegler'
'Christian Br\"uckner'

_publ_section_title
;
 Oxazolochlorins. 9.meso-Tetraphenyl-2-oxabacteriochlorins and
 meso-Tetraphenyl-2,12/13-dioxabacteriochlorins(1)
;
_journal_name_full 'Journal of Organic Chemistry'
_journal_page_first 2840
_journal_page_last 2852
_journal_paper_doi 10.1021/jo400031r
_journal_volume 78
_journal_year 2013
_chemical_formula_sum 'C48.5 H38.5 N4.5 O4'
_chemical_formula_weight 748.34
_chemical_name_systematic
; 
 ? 
;
_space_group_IT_number 15
_symmetry_cell_setting monoclinic
_symmetry_space_group_name_Hall '-C 2yc'
_symmetry_space_group_name_H-M 'C 1 2/c 1'
_atom_sites_solution_hydrogens geom
_atom_sites_solution_primary direct
_atom_sites_solution_secondary difmap
_audit_creation_method SHELXL-97
_cell_angle_alpha 90.00
_cell_angle_beta 117.2340(10)
_cell_angle_gamma 90.00
_cell_formula_units_Z 8
_cell_length_a 23.6921(5)
_cell_length_b 13.7480(3)
_cell_length_c 25.7494(8)
_cell_measurement_reflns_used 9371
_cell_measurement_temperature 100(2)
_cell_measurement_theta_max 64.30
_cell_measurement_theta_min 3.84
_cell_volume 7457.3(3)
_computing_cell_refinement 'Bruker SAINT'
_computing_data_collection 'Bruker APEX2'
_computing_data_reduction 'Bruker SAINT'
_computing_molecular_graphics 'Bruker SHELXTL'
_computing_publication_material 'Bruker SHELXTL'
_computing_structure_refinement 'SHELXL-97 (Sheldrick, 2008)'
_computing_structure_solution 'SHELXS-97 (Sheldrick, 2008)'
_diffrn_ambient_temperature 100(2)
_diffrn_measured_fraction_theta_full 0.964
_diffrn_measured_fraction_theta_max 0.964
_diffrn_measurement_device_type 'Bruker APEX-II CCD'
_diffrn_measurement_method '\f and \w scans'
_diffrn_radiation_monochromator graphite
_diffrn_radiation_source 'fine-focus sealed tube'
_diffrn_radiation_type CuK\a
_diffrn_radiation_wavelength 1.54178
_diffrn_reflns_av_R_equivalents 0.0303
_diffrn_reflns_av_sigmaI/netI 0.0287
_diffrn_reflns_limit_h_max 26
_diffrn_reflns_limit_h_min -27
_diffrn_reflns_limit_k_max 16
_diffrn_reflns_limit_k_min -16
_diffrn_reflns_limit_l_max 29
_diffrn_reflns_limit_l_min -30
_diffrn_reflns_number 21363
_diffrn_reflns_theta_full 64.61
_diffrn_reflns_theta_max 64.61
_diffrn_reflns_theta_min 3.84
_exptl_absorpt_coefficient_mu 0.684
_exptl_absorpt_correction_T_max 0.9473
_exptl_absorpt_correction_T_min 0.8320
_exptl_absorpt_correction_type multi-scan
_exptl_absorpt_process_details 'SADABS; Sheldrick, 2004 [Sheldrick, G. M. (2004)]'
_exptl_crystal_colour red
_exptl_crystal_density_diffrn 1.333
_exptl_crystal_description plate
_exptl_crystal_F_000 3144
_exptl_crystal_size_max 0.28
_exptl_crystal_size_mid 0.22
_exptl_crystal_size_min 0.08
_refine_diff_density_max 0.797
_refine_diff_density_min -0.386
_refine_diff_density_rms 0.056
_refine_ls_extinction_method none
_refine_ls_goodness_of_fit_ref 0.967
_refine_ls_hydrogen_treatment constr
_refine_ls_matrix_type full
_refine_ls_number_parameters 518
_refine_ls_number_reflns 6046
_refine_ls_number_restraints 0
_refine_ls_restrained_S_all 0.967
_refine_ls_R_factor_all 0.0607
_refine_ls_R_factor_gt 0.0516
_refine_ls_shift/su_max 0.001
_refine_ls_shift/su_mean 0.000
_refine_ls_structure_factor_coef Fsqd
_refine_ls_weighting_details 'calc w=1/[\s^2^(Fo^2^)+(0.0946P)^2^+13.1517P] where P=(Fo^2^+2Fc^2^)/3'
_refine_ls_weighting_scheme calc
_refine_ls_wR_factor_gt 0.1466
_refine_ls_wR_factor_ref 0.1551
_reflns_number_gt 5127
_reflns_number_total 6046
_reflns_threshold_expression >2sigma(I)
_cod_data_source_file jo400031r_si_003.cif
_cod_data_source_block c2c
_cod_depositor_comments
;

2021-12-16
Z value and formula fixed to values more according to usual
chemical conventions.                 miguel
;
_cod_original_formula_sum 'C97 H77 N9 O8'
_cod_original_formula_weight 1496.68
_cod_original_formula_units_Z 4
_cod_database_code 4028088

loop_
_symmetry_equiv_pos_as_xyz
'x, y, z'
'-x, y, -z+1/2'
'x+1/2, y+1/2, z'
'-x+1/2, y+1/2, -z+1/2'
'-x, -y, -z'
'x, -y, z-1/2'
'-x+1/2, -y+1/2, -z'
'x+1/2, -y+1/2, z-1/2'

loop_
_atom_site_label
_atom_site_type_symbol
_atom_site_fract_x
_atom_site_fract_y
_atom_site_fract_z
_atom_site_U_iso_or_equiv
_atom_site_adp_type
_atom_site_occupancy
_atom_site_symmetry_multiplicity
_atom_site_calc_flag
_atom_site_refinement_flags
C1 C 0.87969(11) 0.30148(15) 0.99285(10) 0.0256(5) Uani 1 1 d .
C2 C 0.90978(11) 0.21520(16) 1.02499(10) 0.0287(5) Uani 1 1 d .
H2 H 0.8920 0.1517 1.0172 0.034 Uiso 1 1 calc R
C3 C 0.96764(11) 0.23915(16) 1.06812(10) 0.0281(5) Uani 1 1 d .
H3 H 0.9970 0.1955 1.0960 0.034 Uiso 1 1 calc R
C4 C 0.97717(11) 0.34154(15) 1.06469(10) 0.0251(5) Uani 1 1 d .
C5 C 1.03001(11) 0.39617(15) 1.10066(10) 0.0252(5) Uani 1 1 d .
C6 C 1.08568(11) 0.34627(15) 1.14836(10) 0.0272(5) Uani 1 1 d .
C7 C 1.11501(11) 0.26773(16) 1.13667(10) 0.0280(5) Uani 1 1 d .
H7 H 1.1007 0.2468 1.0975 0.034 Uiso 1 1 calc R
C8 C 1.16485(12) 0.21976(17) 1.18154(11) 0.0340(6) Uani 1 1 d .
H8 H 1.1844 0.1663 1.1728 0.041 Uiso 1 1 calc R
C9 C 1.18649(13) 0.24849(18) 1.23887(12) 0.0386(6) Uani 1 1 d .
H9 H 1.2203 0.2146 1.2696 0.046 Uiso 1 1 calc R
C10 C 1.15823(13) 0.32728(19) 1.25087(11) 0.0376(6) Uani 1 1 d .
H10 H 1.1728 0.3480 1.2901 0.045 Uiso 1 1 calc R
C11 C 1.10901(12) 0.37611(17) 1.20634(10) 0.0331(6) Uani 1 1 d .
H11 H 1.0907 0.4310 1.2153 0.040 Uiso 1 1 calc R
C12 C 1.03125(10) 0.49845(16) 1.09528(9) 0.0246(5) Uani 1 1 d .
C13 C 1.07719(11) 0.64339(16) 1.11911(10) 0.0261(5) Uani 1 1 d .
C14 C 1.01004(11) 0.65114(15) 1.07799(9) 0.0246(5) Uani 1 1 d .
C15 C 0.97808(11) 0.73835(16) 1.05893(9) 0.0248(5) Uani 1 1 d .
C16 C 1.00995(11) 0.83026(15) 1.08993(10) 0.0258(5) Uani 1 1 d .
C17 C 1.02254(12) 0.84120(16) 1.14803(10) 0.0312(5) Uani 1 1 d .
H17 H 1.0108 0.7911 1.1666 0.037 Uiso 1 1 calc R
C18 C 1.05197(13) 0.92404(18) 1.17901(11) 0.0369(6) Uani 1 1 d .
H18 H 1.0606 0.9302 1.2187 0.044 Uiso 1 1 calc R
C19 C 1.06893(12) 0.99800(17) 1.15244(12) 0.0362(6) Uani 1 1 d .
H19 H 1.0894 1.0548 1.1737 0.043 Uiso 1 1 calc R
C20 C 1.05575(12) 0.98829(16) 1.09448(12) 0.0345(6) Uani 1 1 d .
H20 H 1.0668 1.0392 1.0758 0.041 Uiso 1 1 calc R
C21 C 1.02651(11) 0.90469(16) 1.06326(11) 0.0305(5) Uani 1 1 d .
H21 H 1.0179 0.8987 1.0236 0.037 Uiso 1 1 calc R
C22 C 0.91432(11) 0.74674(15) 1.01567(10) 0.0254(5) Uani 1 1 d .
C23 C 0.87836(11) 0.83274(16) 0.99383(10) 0.0271(5) Uani 1 1 d .
H23 H 0.8932 0.8972 1.0055 0.033 Uiso 1 1 calc R
C24 C 0.81865(11) 0.80745(16) 0.95309(10) 0.0273(5) Uani 1 1 d .
H24 H 0.7849 0.8513 0.9317 0.033 Uiso 1 1 calc R
C25 C 0.81554(11) 0.70501(16) 0.94822(9) 0.0251(5) Uani 1 1 d .
C26 C 0.76261(11) 0.64895(16) 0.90879(10) 0.0254(5) Uani 1 1 d .
C27 C 0.70488(11) 0.70814(15) 0.87150(10) 0.0265(5) Uani 1 1 d .
C28 C 0.66938(11) 0.75053(16) 0.89631(11) 0.0297(5) Uani 1 1 d .
H28 H 0.6812 0.7401 0.9365 0.036 Uiso 1 1 calc R
C29 C 0.61703(11) 0.80764(17) 0.86299(11) 0.0335(6) Uani 1 1 d .
H29 H 0.5932 0.8358 0.8804 0.040 Uiso 1 1 calc R
C30 C 0.59935(12) 0.82386(17) 0.80469(11) 0.0370(6) Uani 1 1 d .
H30 H 0.5631 0.8623 0.7817 0.044 Uiso 1 1 calc R
C31 C 0.63514(12) 0.78331(18) 0.77987(11) 0.0364(6) Uani 1 1 d .
H31 H 0.6236 0.7951 0.7399 0.044 Uiso 1 1 calc R
C32 C 0.68730(12) 0.72609(16) 0.81284(10) 0.0306(5) Uani 1 1 d .
H32 H 0.7114 0.6988 0.7954 0.037 Uiso 1 1 calc R
C33 C 0.76224(11) 0.54904(16) 0.90381(10) 0.0259(5) Uani 1 1 d .
C34 C 0.70687(11) 0.48943(16) 0.85831(10) 0.0299(5) Uani 1 1 d .
C35 C 0.64290(12) 0.49698(16) 0.85878(12) 0.0347(6) Uani 1 1 d .
H35 H 0.6242 0.5620 0.8425 0.042 Uiso 1 1 calc R
C36 C 0.59735(12) 0.41832(18) 0.81929(13) 0.0403(6) Uani 1 1 d .
H36A H 0.6127 0.3540 0.8364 0.060 Uiso 1 1 calc R
H36B H 0.5954 0.4215 0.7805 0.060 Uiso 1 1 calc R
H36C H 0.5549 0.4292 0.8158 0.060 Uiso 1 1 calc R
C37 C 0.65069(13) 0.49078(18) 0.91987(13) 0.0427(7) Uani 1 1 d .
H37A H 0.6710 0.4289 0.9375 0.064 Uiso 1 1 calc R
H37B H 0.6089 0.4946 0.9190 0.064 Uiso 1 1 calc R
H37C H 0.6773 0.5448 0.9431 0.064 Uiso 1 1 calc R
C38 C 0.75156(14) 0.5000(2) 0.79168(12) 0.0432(7) Uani 1 1 d .
H38A H 0.7812 0.5512 0.8148 0.065 Uiso 1 1 calc R
H38B H 0.7393 0.5102 0.7502 0.065 Uiso 1 1 calc R
H38C H 0.7721 0.4364 0.8039 0.065 Uiso 1 1 calc R
C39 C 0.78920(11) 0.39793(16) 0.92220(10) 0.0266(5) Uani 1 1 d .
C40 C 0.81889(11) 0.30839(16) 0.94689(10) 0.0266(5) Uani 1 1 d .
C41 C 0.78257(11) 0.21557(16) 0.92455(10) 0.0277(5) Uani 1 1 d .
C42 C 0.72791(11) 0.19715(16) 0.93056(10) 0.0293(5) Uani 1 1 d .
H42 H 0.7110 0.2465 0.9452 0.035 Uiso 1 1 calc R
C43 C 0.69815(12) 0.10745(17) 0.91531(11) 0.0332(6) Uani 1 1 d .
H43 H 0.6616 0.0950 0.9205 0.040 Uiso 1 1 calc R
C44 C 0.72161(12) 0.03576(16) 0.89245(11) 0.0340(6) Uani 1 1 d .
H44 H 0.7013 -0.0258 0.8820 0.041 Uiso 1 1 calc R
C45 C 0.77483(12) 0.05473(16) 0.88505(11) 0.0336(6) Uani 1 1 d .
H45 H 0.7907 0.0061 0.8690 0.040 Uiso 1 1 calc R
C46 C 0.80519(11) 0.14372(16) 0.90082(10) 0.0302(5) Uani 1 1 d .
H46 H 0.8416 0.1559 0.8954 0.036 Uiso 1 1 calc R
C47 C 0.03711(13) 0.4354(2) 0.29802(13) 0.0424(6) Uani 1 1 d .
H47 H 0.0637 0.4700 0.3326 0.051 Uiso 1 1 calc R
C48 C 0.03876(13) 0.33576(19) 0.29980(13) 0.0417(6) Uani 1 1 d .
H48 H 0.0661 0.3025 0.3347 0.050 Uiso 1 1 calc R
C49 C 0.0000 0.2846(3) 0.2500 0.0425(9) Uani 1 2 d S
H49 H 0.0000 0.2155 0.2500 0.051 Uiso 1 2 calc SR
N1 N 0.92242(9) 0.37570(13) 1.01863(8) 0.0251(4) Uani 1 1 d .
H1N H 0.9157 0.4368 1.0072 0.030 Uiso 1 1 calc R
N2 N 0.98479(9) 0.55840(13) 1.06332(8) 0.0245(4) Uani 1 1 d .
N3 N 0.87395(9) 0.67061(13) 0.98670(8) 0.0248(4) Uani 1 1 d .
H3N H 0.8844 0.6087 0.9923 0.030 Uiso 1 1 calc R
N4 N 0.81064(9) 0.48774(13) 0.93888(8) 0.0252(4) Uani 1 1 d .
N5 N 0.0000 0.4870(2) 0.2500 0.0449(8) Uani 1 2 d S
O1 O 1.08851(7) 0.54368(11) 1.12944(7) 0.0303(4) Uani 1 1 d .
O2 O 0.73056(8) 0.39104(11) 0.87620(7) 0.0306(4) Uani 1 1 d .
O3 O 0.69632(8) 0.50326(12) 0.80050(7) 0.0363(4) Uani 1 1 d .
O4 O 1.12126(8) 0.69881(12) 1.14228(7) 0.0351(4) Uani 1 1 d .

loop_
_atom_site_aniso_label
_atom_site_aniso_U_11
_atom_site_aniso_U_22
_atom_site_aniso_U_33
_atom_site_aniso_U_23
_atom_site_aniso_U_13
_atom_site_aniso_U_12
C1 0.0249(12) 0.0210(11) 0.0294(12) -0.0026(9) 0.0112(11) -0.0025(9)
C2 0.0299(13) 0.0199(11) 0.0346(13) -0.0008(9) 0.0131(12) -0.0035(9)
C3 0.0283(13) 0.0220(11) 0.0299(12) 0.0025(9) 0.0098(11) 0.0005(9)
C4 0.0264(12) 0.0219(11) 0.0257(12) 0.0021(9) 0.0107(11) 0.0008(9)
C5 0.0270(12) 0.0217(11) 0.0251(12) -0.0009(9) 0.0103(10) -0.0017(9)
C6 0.0283(13) 0.0208(11) 0.0281(12) 0.0000(9) 0.0091(11) -0.0057(9)
C7 0.0271(13) 0.0233(11) 0.0296(12) 0.0009(9) 0.0096(11) -0.0030(9)
C8 0.0312(14) 0.0240(11) 0.0411(14) 0.0025(10) 0.0116(12) 0.0009(10)
C9 0.0353(15) 0.0328(13) 0.0361(14) 0.0084(11) 0.0063(12) 0.0028(11)
C10 0.0370(15) 0.0388(14) 0.0270(13) 0.0003(11) 0.0060(12) -0.0001(11)
C11 0.0366(14) 0.0268(12) 0.0324(13) -0.0020(10) 0.0127(12) 0.0000(10)
C12 0.0208(12) 0.0248(11) 0.0242(11) -0.0013(9) 0.0068(10) -0.0029(9)
C13 0.0287(13) 0.0238(11) 0.0234(11) -0.0036(9) 0.0099(11) -0.0089(10)
C14 0.0275(12) 0.0218(11) 0.0229(11) -0.0018(9) 0.0102(10) -0.0025(9)
C15 0.0267(12) 0.0229(11) 0.0243(11) -0.0011(9) 0.0111(10) -0.0038(9)
C16 0.0218(12) 0.0204(11) 0.0299(12) -0.0007(9) 0.0071(10) 0.0006(9)
C17 0.0336(14) 0.0244(11) 0.0300(13) 0.0011(9) 0.0096(11) -0.0035(10)
C18 0.0440(16) 0.0270(12) 0.0333(13) -0.0055(10) 0.0122(12) -0.0030(11)
C19 0.0333(14) 0.0227(12) 0.0443(15) -0.0063(10) 0.0106(12) -0.0043(10)
C20 0.0318(14) 0.0207(11) 0.0480(16) 0.0041(10) 0.0157(13) -0.0027(10)
C21 0.0300(13) 0.0252(12) 0.0330(13) 0.0020(10) 0.0116(11) 0.0006(10)
C22 0.0296(13) 0.0187(10) 0.0258(12) -0.0005(9) 0.0108(11) -0.0017(9)
C23 0.0315(13) 0.0197(11) 0.0279(12) -0.0019(9) 0.0116(11) -0.0029(9)
C24 0.0271(13) 0.0228(11) 0.0280(12) 0.0016(9) 0.0093(11) 0.0016(9)
C25 0.0259(12) 0.0229(11) 0.0234(11) 0.0031(9) 0.0086(10) 0.0011(9)
C26 0.0254(12) 0.0228(11) 0.0252(11) 0.0011(9) 0.0092(10) -0.0012(9)
C27 0.0252(12) 0.0180(10) 0.0291(12) -0.0008(9) 0.0063(10) -0.0057(9)
C28 0.0281(13) 0.0244(11) 0.0330(13) 0.0035(10) 0.0108(11) -0.0022(10)
C29 0.0264(13) 0.0257(12) 0.0459(15) 0.0020(10) 0.0143(12) -0.0023(10)
C30 0.0264(14) 0.0262(12) 0.0416(15) 0.0053(11) 0.0011(12) -0.0019(10)
C31 0.0364(15) 0.0299(12) 0.0290(13) 0.0024(10) 0.0030(12) -0.0041(11)
C32 0.0323(14) 0.0247(11) 0.0295(12) -0.0007(10) 0.0097(11) -0.0048(10)
C33 0.0248(12) 0.0224(11) 0.0291(12) -0.0008(9) 0.0111(11) -0.0021(9)
C34 0.0282(13) 0.0206(11) 0.0325(13) 0.0016(9) 0.0067(11) 0.0007(9)
C35 0.0285(13) 0.0199(11) 0.0519(16) 0.0026(10) 0.0151(13) 0.0001(10)
C36 0.0309(14) 0.0283(12) 0.0538(17) 0.0012(12) 0.0127(13) -0.0033(11)
C37 0.0423(16) 0.0276(13) 0.0624(18) -0.0059(12) 0.0277(15) -0.0046(11)
C38 0.0533(18) 0.0399(14) 0.0403(15) -0.0079(12) 0.0249(14) -0.0082(13)
C39 0.0219(12) 0.0243(11) 0.0290(12) -0.0042(9) 0.0075(11) -0.0039(9)
C40 0.0259(13) 0.0215(11) 0.0309(13) -0.0028(9) 0.0118(11) -0.0030(9)
C41 0.0233(12) 0.0207(11) 0.0290(12) 0.0013(9) 0.0033(11) -0.0015(9)
C42 0.0265(13) 0.0222(11) 0.0329(13) 0.0004(9) 0.0081(11) -0.0008(9)
C43 0.0247(13) 0.0284(12) 0.0377(14) 0.0058(10) 0.0067(11) -0.0026(10)
C44 0.0312(14) 0.0186(11) 0.0388(14) 0.0017(10) 0.0045(12) -0.0051(10)
C45 0.0336(14) 0.0201(11) 0.0383(14) -0.0014(10) 0.0090(12) 0.0009(10)
C46 0.0262(13) 0.0233(11) 0.0340(13) -0.0005(10) 0.0077(11) 0.0006(10)
C47 0.0344(15) 0.0394(14) 0.0452(15) 0.0000(12) 0.0111(13) 0.0015(12)
C48 0.0372(16) 0.0380(14) 0.0462(16) 0.0030(12) 0.0158(13) 0.0029(12)
C49 0.039(2) 0.0350(19) 0.051(2) 0.000 0.019(2) 0.000
N1 0.0247(10) 0.0177(9) 0.0279(10) 0.0012(7) 0.0077(9) -0.0011(7)
N2 0.0242(10) 0.0213(9) 0.0241(10) -0.0011(7) 0.0077(9) -0.0028(8)
N3 0.0256(10) 0.0166(9) 0.0260(10) 0.0001(7) 0.0064(9) -0.0010(7)
N4 0.0249(10) 0.0188(9) 0.0284(10) -0.0011(7) 0.0093(9) -0.0020(8)
N5 0.0352(18) 0.0385(17) 0.051(2) 0.000 0.0111(17) 0.000
O1 0.0267(9) 0.0257(8) 0.0333(9) 0.0004(7) 0.0091(8) -0.0018(7)
O2 0.0257(9) 0.0192(8) 0.0367(9) -0.0026(7) 0.0055(8) -0.0022(6)
O3 0.0408(11) 0.0303(9) 0.0286(9) -0.0011(7) 0.0079(8) -0.0066(7)
O4 0.0343(10) 0.0282(9) 0.0389(10) -0.0011(7) 0.0134(8) -0.0039(8)

loop_
_atom_type_symbol
_atom_type_description
_atom_type_scat_dispersion_real
_atom_type_scat_dispersion_imag
_atom_type_scat_source
C C 0.0181 0.0091 'International Tables Vol C Tables 4.2.6.8 and 6.1.1.4'
H H 0.0000 0.0000 'International Tables Vol C Tables 4.2.6.8 and 6.1.1.4'
N N 0.0311 0.0180 'International Tables Vol C Tables 4.2.6.8 and 6.1.1.4'
O O 0.0492 0.0322 'International Tables Vol C Tables 4.2.6.8 and 6.1.1.4'

loop_
_geom_angle_atom_site_label_1
_geom_angle_atom_site_label_2
_geom_angle_atom_site_label_3
_geom_angle
_geom_angle_site_symmetry_1
_geom_angle_site_symmetry_3
N1 C1 C40 127.5(2) . .
N1 C1 C2 105.86(19) . .
C40 C1 C2 126.6(2) . .
C3 C2 C1 108.8(2) . .
C3 C2 H2 125.6 . .
C1 C2 H2 125.6 . .
C2 C3 C4 108.5(2) . .
C2 C3 H3 125.8 . .
C4 C3 H3 125.8 . .
N1 C4 C5 126.55(19) . .
N1 C4 C3 105.94(19) . .
C5 C4 C3 127.5(2) . .
C4 C5 C12 121.7(2) . .
C4 C5 C6 119.14(19) . .
C12 C5 C6 119.1(2) . .
C7 C6 C11 117.9(2) . .
C7 C6 C5 121.3(2) . .
C11 C6 C5 120.8(2) . .
C8 C7 C6 120.6(2) . .
C8 C7 H7 119.7 . .
C6 C7 H7 119.7 . .
C9 C8 C7 120.9(2) . .
C9 C8 H8 119.5 . .
C7 C8 H8 119.5 . .
C8 C9 C10 118.9(2) . .
C8 C9 H9 120.6 . .
C10 C9 H9 120.6 . .
C11 C10 C9 120.5(2) . .
C11 C10 H10 119.7 . .
C9 C10 H10 119.7 . .
C10 C11 C6 121.1(2) . .
C10 C11 H11 119.4 . .
C6 C11 H11 119.4 . .
N2 C12 O1 114.33(18) . .
N2 C12 C5 129.3(2) . .
O1 C12 C5 116.32(19) . .
O4 C13 O1 118.5(2) . .
O4 C13 C14 136.3(2) . .
O1 C13 C14 105.10(18) . .
C15 C14 N2 127.1(2) . .
C15 C14 C13 124.1(2) . .
N2 C14 C13 108.82(19) . .
C14 C15 C22 124.4(2) . .
C14 C15 C16 118.7(2) . .
C22 C15 C16 116.53(19) . .
C21 C16 C17 118.8(2) . .
C21 C16 C15 123.1(2) . .
C17 C16 C15 118.06(19) . .
C18 C17 C16 120.8(2) . .
C18 C17 H17 119.6 . .
C16 C17 H17 119.6 . .
C17 C18 C19 120.3(2) . .
C17 C18 H18 119.9 . .
C19 C18 H18 119.9 . .
C18 C19 C20 119.3(2) . .
C18 C19 H19 120.4 . .
C20 C19 H19 120.4 . .
C19 C20 C21 120.6(2) . .
C19 C20 H20 119.7 . .
C21 C20 H20 119.7 . .
C16 C21 C20 120.2(2) . .
C16 C21 H21 119.9 . .
C20 C21 H21 119.9 . .
N3 C22 C15 126.11(19) . .
N3 C22 C23 106.02(19) . .
C15 C22 C23 127.9(2) . .
C24 C23 C22 108.4(2) . .
C24 C23 H23 125.8 . .
C22 C23 H23 125.8 . .
C23 C24 C25 108.4(2) . .
C23 C24 H24 125.8 . .
C25 C24 H24 125.8 . .
N3 C25 C24 106.64(19) . .
N3 C25 C26 126.8(2) . .
C24 C25 C26 126.5(2) . .
C33 C26 C25 124.8(2) . .
C33 C26 C27 121.0(2) . .
C25 C26 C27 114.17(19) . .
C32 C27 C28 118.6(2) . .
C32 C27 C26 121.5(2) . .
C28 C27 C26 119.8(2) . .
C29 C28 C27 120.7(2) . .
C29 C28 H28 119.7 . .
C27 C28 H28 119.7 . .
C30 C29 C28 120.4(2) . .
C30 C29 H29 119.8 . .
C28 C29 H29 119.8 . .
C29 C30 C31 119.3(2) . .
C29 C30 H30 120.3 . .
C31 C30 H30 120.3 . .
C32 C31 C30 120.5(2) . .
C32 C31 H31 119.7 . .
C30 C31 H31 119.7 . .
C31 C32 C27 120.5(2) . .
C31 C32 H32 119.8 . .
C27 C32 H32 119.8 . .
N4 C33 C26 125.5(2) . .
N4 C33 C34 109.76(18) . .
C26 C33 C34 124.7(2) . .
O3 C34 O2 108.47(18) . .
O3 C34 C35 107.7(2) . .
O2 C34 C35 107.54(18) . .
O3 C34 C33 114.32(19) . .
O2 C34 C33 100.57(18) . .
C35 C34 C33 117.6(2) . .
C37 C35 C34 111.0(2) . .
C37 C35 C36 111.5(2) . .
C34 C35 C36 110.3(2) . .
C37 C35 H35 108.0 . .
C34 C35 H35 108.0 . .
C36 C35 H35 108.0 . .
C35 C36 H36A 109.5 . .
C35 C36 H36B 109.5 . .
H36A C36 H36B 109.5 . .
C35 C36 H36C 109.5 . .
H36A C36 H36C 109.5 . .
H36B C36 H36C 109.5 . .
C35 C37 H37A 109.5 . .
C35 C37 H37B 109.5 . .
H37A C37 H37B 109.5 . .
C35 C37 H37C 109.5 . .
H37A C37 H37C 109.5 . .
H37B C37 H37C 109.5 . .
O3 C38 H38A 109.5 . .
O3 C38 H38B 109.5 . .
H38A C38 H38B 109.5 . .
O3 C38 H38C 109.5 . .
H38A C38 H38C 109.5 . .
H38B C38 H38C 109.5 . .
N4 C39 O2 115.8(2) . .
N4 C39 C40 128.6(2) . .
O2 C39 C40 115.58(19) . .
C1 C40 C39 123.4(2) . .
C1 C40 C41 117.3(2) . .
C39 C40 C41 119.2(2) . .
C46 C41 C42 118.9(2) . .
C46 C41 C40 120.3(2) . .
C42 C41 C40 120.7(2) . .
C43 C42 C41 120.5(2) . .
C43 C42 H42 119.7 . .
C41 C42 H42 119.7 . .
C42 C43 C44 120.1(2) . .
C42 C43 H43 119.9 . .
C44 C43 H43 119.9 . .
C45 C44 C43 119.5(2) . .
C45 C44 H44 120.3 . .
C43 C44 H44 120.3 . .
C46 C45 C44 120.7(2) . .
C46 C45 H45 119.6 . .
C44 C45 H45 119.6 . .
C45 C46 C41 120.3(2) . .
C45 C46 H46 119.9 . .
C41 C46 H46 119.9 . .
N5 C47 C48 123.6(3) . .
N5 C47 H47 118.2 . .
C48 C47 H47 118.2 . .
C47 C48 C49 118.8(3) . .
C47 C48 H48 120.6 . .
C49 C48 H48 120.6 . .
C48 C49 C48 118.7(4) 2 .
C48 C49 H49 120.6 2 .
C48 C49 H49 120.6 . .
C1 N1 C4 110.94(18) . .
C1 N1 H1N 124.5 . .
C4 N1 H1N 124.5 . .
C12 N2 C14 105.79(18) . .
C25 N3 C22 110.50(18) . .
C25 N3 H3N 124.8 . .
C22 N3 H3N 124.8 . .
C39 N4 C33 106.05(19) . .
C47 N5 C47 116.4(3) . 2
C12 O1 C13 105.84(17) . .
C39 O2 C34 107.71(17) . .
C34 O3 C38 115.64(19) . .

loop_
_geom_bond_atom_site_label_1
_geom_bond_atom_site_label_2
_geom_bond_distance
_geom_bond_site_symmetry_2
C1 N1 1.375(3) .
C1 C40 1.387(3) .
C1 C2 1.435(3) .
C2 C3 1.352(3) .
C2 H2 0.9500 .
C3 C4 1.435(3) .
C3 H3 0.9500 .
C4 N1 1.379(3) .
C4 C5 1.389(3) .
C5 C12 1.415(3) .
C5 C6 1.495(3) .
C6 C7 1.390(3) .
C6 C11 1.396(3) .
C7 C8 1.384(3) .
C7 H7 0.9500 .
C8 C9 1.380(4) .
C8 H8 0.9500 .
C9 C10 1.381(4) .
C9 H9 0.9500 .
C10 C11 1.379(4) .
C10 H10 0.9500 .
C11 H11 0.9500 .
C12 N2 1.319(3) .
C12 O1 1.382(3) .
C13 O4 1.207(3) .
C13 O1 1.399(3) .
C13 C14 1.457(3) .
C14 C15 1.383(3) .
C14 N2 1.385(3) .
C15 C22 1.413(3) .
C15 C16 1.501(3) .
C16 C21 1.385(3) .
C16 C17 1.393(3) .
C17 C18 1.382(3) .
C17 H17 0.9500 .
C18 C19 1.384(4) .
C18 H18 0.9500 .
C19 C20 1.384(4) .
C19 H19 0.9500 .
C20 C21 1.392(3) .
C20 H20 0.9500 .
C21 H21 0.9500 .
C22 N3 1.383(3) .
C22 C23 1.415(3) .
C23 C24 1.365(3) .
C23 H23 0.9500 .
C24 C25 1.413(3) .
C24 H24 0.9500 .
C25 N3 1.366(3) .
C25 C26 1.426(3) .
C26 C33 1.379(3) .
C26 C27 1.501(3) .
C27 C32 1.393(3) .
C27 C28 1.395(3) .
C28 C29 1.384(3) .
C28 H28 0.9500 .
C29 C30 1.380(4) .
C29 H29 0.9500 .
C30 C31 1.391(4) .
C30 H30 0.9500 .
C31 C32 1.381(3) .
C31 H31 0.9500 .
C32 H32 0.9500 .
C33 N4 1.376(3) .
C33 C34 1.536(3) .
C34 O3 1.405(3) .
C34 O2 1.456(3) .
C34 C35 1.525(3) .
C35 C37 1.500(4) .
C35 C36 1.538(3) .
C35 H35 1.0000 .
C36 H36A 0.9800 .
C36 H36B 0.9800 .
C36 H36C 0.9800 .
C37 H37A 0.9800 .
C37 H37B 0.9800 .
C37 H37C 0.9800 .
C38 O3 1.428(3) .
C38 H38A 0.9800 .
C38 H38B 0.9800 .
C38 H38C 0.9800 .
C39 N4 1.329(3) .
C39 O2 1.355(3) .
C39 C40 1.416(3) .
C40 C41 1.499(3) .
C41 C46 1.391(3) .
C41 C42 1.396(3) .
C42 C43 1.385(3) .
C42 H42 0.9500 .
C43 C44 1.388(4) .
C43 H43 0.9500 .
C44 C45 1.384(4) .
C44 H44 0.9500 .
C45 C46 1.383(3) .
C45 H45 0.9500 .
C46 H46 0.9500 .
C47 N5 1.345(3) .
C47 C48 1.371(4) .
C47 H47 0.9500 .
C48 C49 1.380(3) .
C48 H48 0.9500 .
C49 C48 1.380(3) 2
C49 H49 0.9500 .
N1 H1N 0.8800 .
N3 H3N 0.8800 .
N5 C47 1.345(3) 2
